data_2006536
loop_
_publ_author_name
' Levason, William '
'Quirk, Jeffrey J.'
' Reid, Gillian'

_publ_section_title
;
 <i>trans</i>-[RuCl~2~(dmf)~4~]CF~3~SO~3~.CH~2~Cl~2~
;
_journal_issue 9
_journal_name_full 'Acta Crystallographica Section C'
_journal_page_first 1224
_journal_page_last 1226
_journal_paper_doi 10.1107/S0108270197005349
_journal_volume 53
_journal_year 1997
_chemical_formula_iupac '[Ru Cl2 (C3 H7 N O)4]C F3 O3 S.C H2 Cl2'
_chemical_formula_moiety '[C12 H28 Cl2 N4 O4 Ru] +, [C1 F3 S1 O3] -, C1 H2 Cl2'
_chemical_formula_structural '[RuCl~2~(dmf)~4~]CF~3~SO~3~.CH~2~Cl~2~'
_chemical_formula_sum 'C14 H30 Cl4 F3 N4 O7 Ru S'
_chemical_formula_weight 698.35
_space_group_IT_number 2
_symmetry_cell_setting triclinic
_symmetry_space_group_name_Hall '-P 1'
_symmetry_space_group_name_H-M 'P -1'
_audit_creation_method 'from TEXRAY.INF file'
_cell_angle_alpha 103.60(6)
_cell_angle_beta 99.13(6)
_cell_angle_gamma 74.71(5)
_cell_formula_units_Z 2
_cell_length_a 12.050(7)
_cell_length_b 14.901(10)
_cell_length_c 8.363(7)
_cell_measurement_reflns_used 23
_cell_measurement_temperature 150.0
_cell_measurement_theta_max 18.15
_cell_measurement_theta_min 15.35
_cell_volume 1400.4(18)
_computing_cell_refinement 'MSC/AFC Diffractometer Control Software'
_computing_data_collection
;MSC/AFC Diffractometer Control Software (Molecular Structure Corporation,
 1993)
;
_computing_data_reduction TEXSAN
_computing_publication_material TEXSAN
_computing_structure_refinement TEXSAN
_computing_structure_solution SIR92
_diffrn_ambient_temperature 150.0
_diffrn_measurement_device AFC7S
_diffrn_measurement_method '\w/2\q scans'
_diffrn_radiation_monochromator graphite
_diffrn_radiation_source 'X-ray tube'
_diffrn_radiation_type MoK\a
_diffrn_radiation_wavelength 0.71073
_diffrn_reflns_av_R_equivalents 0.0282
_diffrn_reflns_limit_h_max 14
_diffrn_reflns_limit_h_min 0
_diffrn_reflns_limit_k_max 17
_diffrn_reflns_limit_k_min -17
_diffrn_reflns_limit_l_max 9
_diffrn_reflns_limit_l_min -9
_diffrn_reflns_number 5186
_diffrn_reflns_theta_max 25.06
_diffrn_standards_decay_% none
_diffrn_standards_interval_count 150
_diffrn_standards_number 3
_exptl_absorpt_coefficient_mu 1.074
_exptl_absorpt_correction_T_max 0.824
_exptl_absorpt_correction_T_min 0.757
_exptl_absorpt_correction_type '\y scans '
_exptl_absorpt_process_details '(North, Phillips & Mathews, 1968)'
_exptl_crystal_colour yellow
_exptl_crystal_density_diffrn 1.656
_exptl_crystal_density_method 'not measured'
_exptl_crystal_description block
_exptl_crystal_F_000 706.00
_exptl_crystal_size_max 0.30
_exptl_crystal_size_mid 0.22
_exptl_crystal_size_min 0.18
_refine_diff_density_max 0.62
_refine_diff_density_min -0.89
_refine_ls_extinction_method none
_refine_ls_goodness_of_fit_all 2.500
_refine_ls_goodness_of_fit_obs 2.787
_refine_ls_hydrogen_treatment noref
_refine_ls_matrix_type full
_refine_ls_number_parameters 307
_refine_ls_number_reflns 3827
_refine_ls_number_restraints 0
_refine_ls_R_factor_all 0.0640
_refine_ls_R_factor_obs .0448
_refine_ls_shift/esd_max 0.0130
_refine_ls_structure_factor_coef F
_refine_ls_weighting_details 'w = 1/[\s^2^(F)]'
_refine_ls_weighting_scheme calc
_refine_ls_wR_factor_all 0.0548
_refine_ls_wR_factor_obs .0532
_reflns_number_observed 3827
_reflns_number_total 4932
_reflns_observed_criterion I>3\s(I)
_cod_data_source_file sk1100.cif
_cod_data_source_block ruse4b
_cod_depositor_comments
;
The following automatic conversions were performed:

'_atom_site_thermal_displace_type' tag value 'Uij' was replaced with
'Uani' value 34 times.

Automatic conversion script
Id: cif_fix_values 1646 2011-03-28 12:23:43Z adriana 
;
_cod_original_cell_volume 1400(2)
_cod_original_formula_sum 'C14 H30 Cl4 F3 N4 O7 S Ru '
_cod_database_code 2006536

loop_
_symmetry_equiv_pos_as_xyz
'   +x,   +y,   +z'
'   -x,   -y,   -z'

loop_
_atom_site_aniso_label
_atom_site_aniso_U_11
_atom_site_aniso_U_22
_atom_site_aniso_U_33
_atom_site_aniso_U_12
_atom_site_aniso_U_13
_atom_site_aniso_U_23
Ru(1) .0207(2) .0154(2) .0281(3) -.00195(18) .00560(19) .0063(2)
Cl(1) .0334(8) .0236(8) .0311(8) -.0053(6) .0087(6) .0023(6)
Cl(2) .0312(8) .0202(7) .0290(8) -.0020(6) .0075(6) .0048(6)
Cl(3) .0613(13) .0462(11) .0462(11) -.0144(9) -.0112(9) .0088(9)
Cl(4) .0481(11) .0323(9) .0560(12) .0047(8) .0142(9) .0121(8)
S(1) .0341(9) .0347(10) .0390(10) -.0002(7) .0014(8) .0106(8)
F(1) .069(3) .076(3) .039(3) -.005(3) .027(2) .006(2)
F(2) .052(3) .034(2) .059(3) .0029(19) .014(2) .019(2)
F(3) .037(2) .070(3) .079(3) -.027(2) -.005(2) .027(3)
O(1) .025(2) .021(2) .035(2) -.0029(17) .0029(18) .0109(19)
O(2) .025(2) .017(2) .037(2) -.0049(17) .0028(18) .0087(18)
O(3) .022(2) .022(2) .036(2) -.0014(17) .0063(18) .0069(19)
O(4) .030(2) .020(2) .032(2) -.0056(18) .0081(19) .0068(18)
O(5) .034(3) .065(4) .085(4) -.018(3) -.003(3) .020(3)
O(6) .079(4) .061(4) .038(3) .027(3) .014(3) .003(3)
O(7) .070(4) .042(3) .068(4) -.012(3) -.016(3) .031(3)
N(1) .028(3) .022(3) .028(3) .002(2) .001(2) .007(2)
N(2) .023(3) .017(2) .032(3) -.003(2) .009(2) .007(2)
N(3) .020(3) .031(3) .035(3) .001(2) .006(2) .005(2)
N(4) .034(3) .020(3) .033(3) -.009(2) .009(2) .007(2)
C(1) .029(3) .024(3) .026(3) -.003(3) .005(3) .007(3)
C(2) .045(4) .020(3) .063(5) .006(3) -.001(4) .008(3)
C(3) .026(3) .038(4) .045(4) -.006(3) -.001(3) .012(3)
C(4) .020(3) .025(3) .034(4) .002(2) .008(3) .010(3)
C(5) .043(4) .024(3) .041(4) -.013(3) .005(3) .009(3)
C(6) .031(3) .026(3) .034(4) .000(3) .011(3) .012(3)
C(7) .029(3) .025(3) .031(3) -.006(3) .005(3) .007(3)
C(8) .036(4) .035(4) .050(5) .008(3) .008(3) .006(3)
C(9) .031(4) .051(5) .049(5) -.013(3) .005(3) .002(4)
C(10) .035(4) .020(3) .028(3) -.003(3) .008(3) .004(3)
C(11) .039(4) .038(4) .053(5) -.012(3) -.001(3) .026(4)
C(12) .056(5) .058(5) .048(5) -.034(4) -.006(4) .024(4)
C(13) .038(4) .038(4) .035(4) -.012(3) .005(3) .014(3)
C(14) .039(4) .024(3) .044(4) -.007(3) .009(3) .003(3)

loop_
_atom_site_label
_atom_site_fract_x
_atom_site_fract_y
_atom_site_fract_z
_atom_site_U_iso_or_equiv
_atom_site_thermal_displace_type
_atom_site_calc_flag
_atom_site_calc_attached_atom
Ru(1) .17921(4) .12641(3) .73942(6) .02110(10) Uani ? ?
Cl(1) .19412(13) .02372(10) .47975(19) .0295(4) Uani ? ?
Cl(2) .16410(12) .23268(10) .99417(18) .0271(4) Uani ? ?
Cl(3) .96246(18) .43660(13) 1.3168(2) .0529(6) Uani ? ?
Cl(4) .85430(16) .54043(12) 1.0580(2) .0467(5) Uani ? ?
S(1) .61978(14) .30583(12) .1525(2) .0372(5) Uani ? ?
F(1) .4695(4) .4232(3) .3442(5) .062(2) Uani ? ?
F(2) .4621(3) .4602(3) .1108(5) .0480(10) Uani ? ?
F(3) .3944(3) .3432(3) .1239(6) .0580(10) Uani ? ?
O(1) .0040(3) .1712(3) .6809(5) .0260(10) Uani ? ?
O(2) .1552(3) .0226(3) .8442(5) .0260(10) Uani ? ?
O(3) .3537(3) .0852(3) .7987(5) .0270(10) Uani ? ?
O(4) .2065(3) .2287(3) .6348(5) .0270(10) Uani ? ?
O(5) .6995(4) .3625(4) .2333(7) .061(2) Uani ? ?
O(6) .6150(5) .2802(4) -.0243(6) .068(2) Uani ? ?
O(7) .6201(5) .2298(4) .2306(7) .059(2) Uani ? ?
N(1) -.1536(4) .2924(3) .6565(6) .0270(10) Uani ? ?
N(2) .0833(4) -.1028(3) .8431(6) .0230(10) Uani ? ?
N(3) .5246(4) -.0230(4) .7818(6) .0300(10) Uani ? ?
N(4) .3176(4) .3241(3) .6125(6) .0280(10) Uani ? ?
C(1) -.0424(5) .2584(4) .6848(7) .026(2) Uani ? ?
C(2) -.2035(6) .3925(5) .6557(10) .046(2) Uani ? ?
C(3) -.2357(5) .2312(5) .6224(8) .036(2) Uani ? ?
C(4) .1005(5) -.0393(4) .7707(8) .026(2) Uani ? ?
C(5) .0288(6) -.1781(4) .7509(8) .034(2) Uani ? ?
C(6) .1255(5) -.1053(4) 1.0155(8) .030(2) Uani ? ?
C(7) .4118(5) -.0002(4) .7605(7) .028(2) Uani ? ?
C(8) .5887(6) -.1215(5) .7325(9) .044(2) Uani ? ?
C(9) .5918(6) .0478(5) .8463(9) .044(2) Uani ? ?
C(10) .2908(5) .2670(4) .6894(7) .028(2) Uani ? ?
C(11) .2502(6) .3489(5) .4633(9) .040(2) Uani ? ?
C(12) .4112(6) .3712(5) .6815(9) .049(2) Uani ? ?
C(13) .4795(6) .3873(5) .1847(8) .035(2) Uani ? ?
C(14) .8986(6) .4277(4) 1.1117(8) .036(2) Uani ? ?
H(1) .0080 .3024 .7083 .0276 Uiso ? ?
H(2) -.1733 .4117 .5723 .0564 Uiso ? ?
H(3) -.1852 .4312 .7601 .0564 Uiso ? ?
H(4) -.2856 .4047 .6321 .0564 Uiso ? ?
H(5) -.2191 .1822 .5250 .0428 Uiso ? ?
H(6) -.3134 .2664 .6050 .0428 Uiso ? ?
H(7) -.2301 .2000 .7128 .0428 Uiso ? ?
H(8) .0696 -.0395 .6562 .0275 Uiso ? ?
H(9) .0728 -.2155 .6613 .0419 Uiso ? ?
H(10) .0231 -.2186 .8196 .0419 Uiso ? ?
H(11) -.0474 -.1516 .7036 .0419 Uiso ? ?
H(12) .0923 -.0470 1.0867 .0359 Uiso ? ?
H(13) .1064 -.1562 1.0486 .0359 Uiso ? ?
H(14) .2081 -.1143 1.0326 .0359 Uiso ? ?
H(15) .3697 -.0498 .7145 .0299 Uiso ? ?
H(16) .5675 -.1622 .7904 .0529 Uiso ? ?
H(17) .5727 -.1447 .6163 .0529 Uiso ? ?
H(18) .6703 -.1272 .7567 .0529 Uiso ? ?
H(19) .6729 .0197 .8549 .0535 Uiso ? ?
H(20) .5766 .0938 .7774 .0535 Uiso ? ?
H(21) .5724 .0823 .9558 .0535 Uiso ? ?
H(22) .3370 .2543 .7917 .0286 Uiso ? ?
H(23) .4828 .3255 .6943 .0571 Uiso ? ?
H(24) .4198 .4102 .6104 .0571 Uiso ? ?
H(25) .3960 .4107 .7875 .0571 Uiso ? ?
H(26) .2813 .3912 .4234 .0485 Uiso ? ?
H(27) .2492 .2934 .3787 .0485 Uiso ? ?
H(28) .1716 .3799 .4845 .0485 Uiso ? ?
H(29) .9531 .3850 1.0375 .0433 Uiso ? ?
H(30) .8331 .3993 1.0974 .0433 Uiso ? ?

loop_
_atom_type_symbol
_atom_type_scat_dispersion_real
_atom_type_scat_dispersion_imag
_atom_type_scat_source
C 0.003 0.002 'International Tables'
H 0.000 0.000 'International Tables'
Ru -1.259 0.836 'International Tables'
Cl 0.148 0.159 'International Tables'
N 0.006 0.003 'International Tables'
O 0.011 0.006 'International Tables'
S 0.125 0.123 'International Tables'
F 0.017 0.010 'International Tables'

loop_
_geom_angle_atom_site_label_1
_geom_angle_atom_site_label_2
_geom_angle_atom_site_label_3
_geom_angle
_geom_angle_publ_flag
Cl(1) Ru(1) Cl(2) 178.20(6) yes
Cl(1) Ru(1) O(1) 90.03(17) yes
Cl(1) Ru(1) O(2) 91.72(12) yes
Cl(1) Ru(1) O(3) 90.73(12) yes
Cl(1) Ru(1) O(4) 87.99(17) yes
Cl(2) Ru(1) O(1) 89.61(12) yes
Cl(2) Ru(1) O(2) 90.05(12) yes
Cl(2) Ru(1) O(3) 89.59(12) yes
Cl(2) Ru(1) O(4) 90.24(12) yes
O(1) Ru(1) O(2) 91.17(15) yes
O(1) Ru(1) O(3) 178.64(15) no
O(1) Ru(1) O(4) 89.91(15) yes
O(2) Ru(1) O(3) 89.95(15) yes
O(2) Ru(1) O(4) 178.88(15) no
O(3) Ru(1) O(4) 88.97(15) yes
O(5) S(1) O(6) 116.1(4) no
O(5) S(1) O(7) 114.4(3) no
O(5) S(1) C(13) 103.1(3) no
O(6) S(1) O(7) 114.3(4) no
O(6) S(1) C(13) 102.4(3) no
O(7) S(1) C(13) 104.2(3) no
Ru(1) O(1) C(1) 120.5(4) no
Ru(1) O(2) C(4) 124.1(4) no
Ru(1) O(3) C(7) 123.4(4) no
Ru(1) O(4) C(10) 121.0(4) no
C(1) N(1) C(2) 122.3(5) no
C(1) N(1) C(3) 121.7(5) no
C(2) N(1) C(3) 116.0(5) no
C(4) N(2) C(5) 121.1(5) no
C(4) N(2) C(6) 121.6(5) no
C(5) N(2) C(6) 117.1(5) no
C(7) N(3) C(8) 120.7(5) no
C(7) N(3) C(9) 122.0(5) no
C(8) N(3) C(9) 117.2(5) no
C(10) N(4) C(11) 121.6(5) no
C(10) N(4) C(12) 121.0(5) no
C(11) N(4) C(12) 117.3(5) no
O(1) C(1) N(1) 123.8(5) no
O(2) C(4) N(2) 122.6(6) no
O(3) C(7) N(3) 122.2(5) no
O(4) C(10) N(4) 121.8(6) no
S(1) C(13) F(1) 111.4(5) no
S(1) C(13) F(2) 112.1(4) no
S(1) C(13) F(3) 110.7(5) no
F(1) C(13) F(2) 106.9(6) no
F(1) C(13) F(3) 108.2(5) no
F(2) C(13) F(3) 107.3(5) no
Cl(3) C(14) Cl(4) 110.8(4) no

loop_
_geom_bond_atom_site_label_1
_geom_bond_atom_site_label_2
_geom_bond_site_symmetry_1
_geom_bond_site_symmetry_2
_geom_bond_distance
_geom_bond_publ_flag
Ru(1) Cl(1) ? ? 2.3464(16) yes
Ru(1) Cl(2) ? ? 2.3376(15) yes
Ru(1) O(1) ? ? 2.055(4) yes
Ru(1) O(2) ? ? 2.049(4) yes
Ru(1) O(3) ? ? 2.043(4) yes
Ru(1) O(4) ? ? 2.045(4) yes
Cl(3) C(14) ? ? 1.755(7) no
Cl(4) C(14) ? ? 1.764(6) no
S(1) O(5) ? ? 1.430(5) no
S(1) O(6) ? ? 1.433(5) no
S(1) O(7) ? ? 1.433(5) no
S(1) C(13) ? ? 1.820(7) no
F(1) C(13) ? ? 1.327(7) no
F(2) C(13) ? ? 1.326(7) no
F(3) C(13) ? ? 1.333(7) no
O(1) C(1) ? ? 1.266(7) yes
O(2) C(4) ? ? 1.261(7) yes
O(3) C(7) ? ? 1.273(7) yes
O(4) C(10) ? ? 1.266(7) yes
N(1) C(1) ? ? 1.306(7) yes
N(1) C(2) ? ? 1.456(7) yes
N(1) C(3) ? ? 1.468(8) yes
N(2) C(4) ? ? 1.310(7) yes
N(2) C(5) ? ? 1.450(7) yes
N(2) C(6) ? ? 1.457(7) yes
N(3) C(7) ? ? 1.305(7) yes
N(3) C(8) ? ? 1.462(8) yes
N(3) C(9) ? ? 1.451(8) yes
N(4) C(10) ? ? 1.309(7) yes
N(4) C(11) ? ? 1.446(8) yes
N(4) C(12) ? ? 1.455(8) yes
